data_4079184
loop_
_publ_author_name
'Semproni, Scott P.'
'Margulieux, Grant W.'
'Chirik, Paul J.'

_publ_section_title
;
 Di- and Tetrametallic Hafnocene Oxamidides Prepared from CO-Induced
 N2Bond Cleavage and Thermal Rearrangement to Hafnocene Cyanide
 Derivatives
;
_journal_issue 17
_journal_name_full Organometallics
_journal_page_first 6278
_journal_paper_doi 10.1021/om3005542
_journal_volume 31
_journal_year 2012
_chemical_formula_sum 'C92 H122 Hf4 N6 O6'
_chemical_formula_weight 2121.92
_chemical_name_systematic
;
 ?
;
_space_group_IT_number 14
_symmetry_cell_setting monoclinic
_symmetry_space_group_name_Hall '-P 2ybc'
_symmetry_space_group_name_H-M 'P 1 21/c 1'
_atom_sites_solution_hydrogens geom
_atom_sites_solution_primary direct
_atom_sites_solution_secondary difmap
_audit_creation_method SHELXL-97
_cell_angle_alpha 90.00
_cell_angle_beta 97.353(2)
_cell_angle_gamma 90.00
_cell_formula_units_Z 2
_cell_length_a 18.1130(16)
_cell_length_b 21.725(2)
_cell_length_c 10.8591(10)
_cell_measurement_reflns_used 9807
_cell_measurement_temperature 100(2)
_cell_measurement_theta_max 27.48
_cell_measurement_theta_min 3.03
_cell_volume 4238.0(7)
_computing_cell_refinement 'Bruker SAINT'
_computing_data_collection 'Bruker APEX2'
_computing_data_reduction 'Bruker SAINT'
_computing_molecular_graphics 'ORTEP3 (Farraguia, 1994)'
_computing_structure_refinement 'SHELXL-97 (Sheldrick, 2008)'
_computing_structure_solution 'SIR92 (Giacavazzo, 1993)'
_diffrn_ambient_temperature 100(2)
_diffrn_measured_fraction_theta_full 0.993
_diffrn_measured_fraction_theta_max 0.993
_diffrn_measurement_device_type 'Bruker APEX II CCD'
_diffrn_measurement_method 'phi and omega scans'
_diffrn_radiation_monochromator graphite
_diffrn_radiation_source 'fine-focus sealed tube'
_diffrn_radiation_type MoK\a
_diffrn_radiation_wavelength 0.71073
_diffrn_reflns_av_R_equivalents 0.0433
_diffrn_reflns_av_sigmaI/netI 0.0410
_diffrn_reflns_limit_h_max 23
_diffrn_reflns_limit_h_min -23
_diffrn_reflns_limit_k_max 28
_diffrn_reflns_limit_k_min -23
_diffrn_reflns_limit_l_max 14
_diffrn_reflns_limit_l_min -14
_diffrn_reflns_number 38262
_diffrn_reflns_theta_full 27.52
_diffrn_reflns_theta_max 27.52
_diffrn_reflns_theta_min 2.11
_exptl_absorpt_coefficient_mu 4.939
_exptl_absorpt_correction_T_max 0.7456
_exptl_absorpt_correction_T_min 0.5858
_exptl_absorpt_correction_type multi-scan
_exptl_absorpt_process_details 'SADABS V2008/1 (Bruker AXS)'
_exptl_crystal_colour yellow
_exptl_crystal_density_diffrn 1.663
_exptl_crystal_density_method 'not measured'
_exptl_crystal_description shard
_exptl_crystal_F_000 2104
_exptl_crystal_size_max 0.178
_exptl_crystal_size_mid 0.057
_exptl_crystal_size_min 0.052
_refine_diff_density_max 3.406
_refine_diff_density_min -1.614
_refine_diff_density_rms 0.171
_refine_ls_extinction_method none
_refine_ls_goodness_of_fit_ref 1.081
_refine_ls_hydrogen_treatment constr
_refine_ls_matrix_type full
_refine_ls_number_parameters 503
_refine_ls_number_reflns 9671
_refine_ls_number_restraints 0
_refine_ls_restrained_S_all 1.081
_refine_ls_R_factor_all 0.0476
_refine_ls_R_factor_gt 0.0364
_refine_ls_shift/su_max 0.001
_refine_ls_shift/su_mean 0.000
_refine_ls_structure_factor_coef Fsqd
_refine_ls_weighting_details 'calc w=1/[\s^2^(Fo^2^)+(0.0274P)^2^+26.2948P] where P=(Fo^2^+2Fc^2^)/3'
_refine_ls_weighting_scheme calc
_refine_ls_wR_factor_gt 0.0804
_refine_ls_wR_factor_ref 0.0843
_reflns_number_gt 8198
_reflns_number_total 9671
_reflns_threshold_expression >2\s(I)
_cod_data_source_file om3005542_si_003.cif
_cod_data_source_block sps57
_cod_original_cell_volume 4237.9(7)
_cod_original_sg_symbol_H-M P2(1)/c
_cod_database_code 4079184

loop_
_symmetry_equiv_pos_as_xyz
'x, y, z'
'-x, y+1/2, -z+1/2'
'-x, -y, -z'
'x, -y-1/2, z-1/2'

loop_
_atom_site_label
_atom_site_type_symbol
_atom_site_fract_x
_atom_site_fract_y
_atom_site_fract_z
_atom_site_U_iso_or_equiv
_atom_site_adp_type
_atom_site_occupancy
_atom_site_symmetry_multiplicity
_atom_site_calc_flag
_atom_site_refinement_flags
C1 C 0.6432(3) 1.0135(2) 0.4212(4) 0.0130(10) Uani 1 1 d .
C1S C -0.0165(4) 0.1866(4) -0.1455(7) 0.0449(19) Uani 1 1 d .
H1S H -0.0530 0.1774 -0.2139 0.054 Uiso 1 1 calc R
C2 C 0.6070(3) 0.9525(2) 0.3785(4) 0.0132(10) Uani 1 1 d .
C2S C 0.0237(4) 0.2397(4) -0.1464(7) 0.0410(17) Uani 1 1 d .
H2S H 0.0157 0.2671 -0.2150 0.049 Uiso 1 1 calc R
C3 C 0.7622(3) 1.0671(3) 0.3707(4) 0.0166(11) Uani 1 1 d .
C3S C 0.0766(4) 0.2532(3) -0.0456(7) 0.0394(17) Uani 1 1 d .
H3S H 0.1048 0.2901 -0.0449 0.047 Uiso 1 1 calc R
C4 C 0.8225(3) 1.1645(3) 0.4030(5) 0.0195(11) Uani 1 1 d .
C4S C 0.0879(4) 0.2132(4) 0.0531(7) 0.0426(18) Uani 1 1 d .
H4S H 0.1242 0.2231 0.1212 0.051 Uiso 1 1 calc R
C5 C 0.8946(4) 1.1408(3) 0.4751(6) 0.0307(14) Uani 1 1 d .
H5A H 0.9322 1.1735 0.4814 0.046 Uiso 1 1 calc R
H5B H 0.9126 1.1053 0.4317 0.046 Uiso 1 1 calc R
H5C H 0.8855 1.1283 0.5585 0.046 Uiso 1 1 calc R
C5S C 0.0478(4) 0.1586(4) 0.0564(7) 0.0439(18) Uani 1 1 d .
C6 C 0.8012(4) 1.2251(3) 0.4614(6) 0.0313(14) Uani 1 1 d .
H6A H 0.7980 1.2187 0.5499 0.047 Uiso 1 1 calc R
H6B H 0.7530 1.2391 0.4199 0.047 Uiso 1 1 calc R
H6C H 0.8392 1.2563 0.4519 0.047 Uiso 1 1 calc R
C6S C -0.0047(4) 0.1455(4) -0.0455(7) 0.0414(18) Uani 1 1 d .
H6S H -0.0327 0.1085 -0.0473 0.050 Uiso 1 1 calc R
C7 C 0.8321(3) 1.1775(3) 0.2686(5) 0.0249(13) Uani 1 1 d .
H7A H 0.8711 1.2084 0.2654 0.037 Uiso 1 1 calc R
H7B H 0.7851 1.1929 0.2246 0.037 Uiso 1 1 calc R
H7C H 0.8462 1.1394 0.2290 0.037 Uiso 1 1 calc R
C8 C 0.7891(3) 0.8848(3) 0.4563(5) 0.0245(13) Uani 1 1 d .
H8 H 0.7556 0.8830 0.5167 0.029 Uiso 1 1 calc R
C9 C 0.7871(3) 0.8458(3) 0.3518(6) 0.0248(12) Uani 1 1 d .
C10 C 0.8461(3) 0.8635(3) 0.2884(6) 0.0244(12) Uani 1 1 d .
H10 H 0.8591 0.8446 0.2154 0.029 Uiso 1 1 calc R
C11 C 0.8832(3) 0.9141(3) 0.3501(6) 0.0256(13) Uani 1 1 d .
C12 C 0.8479(3) 0.9264(3) 0.4575(5) 0.0260(13) Uani 1 1 d .
C13 C 0.7351(4) 0.7918(3) 0.3220(7) 0.0338(15) Uani 1 1 d .
H13A H 0.7383 0.7641 0.3937 0.051 Uiso 1 1 calc R
H13B H 0.7494 0.7695 0.2503 0.051 Uiso 1 1 calc R
H13C H 0.6839 0.8069 0.3026 0.051 Uiso 1 1 calc R
C14 C 0.9506(3) 0.9468(3) 0.3137(7) 0.0369(16) Uani 1 1 d .
H14A H 0.9955 0.9311 0.3636 0.055 Uiso 1 1 calc R
H14B H 0.9461 0.9911 0.3284 0.055 Uiso 1 1 calc R
H14C H 0.9539 0.9396 0.2255 0.055 Uiso 1 1 calc R
C15 C 0.8735(4) 0.9727(3) 0.5542(6) 0.0392(17) Uani 1 1 d .
H15A H 0.8395 0.9731 0.6174 0.059 Uiso 1 1 calc R
H15B H 0.8743 1.0135 0.5159 0.059 Uiso 1 1 calc R
H15C H 0.9238 0.9621 0.5930 0.059 Uiso 1 1 calc R
C16 C 0.7154(3) 0.9089(3) 0.0522(5) 0.0227(12) Uani 1 1 d .
C17 C 0.7878(3) 0.9320(3) 0.0488(5) 0.0237(12) Uani 1 1 d .
H17 H 0.8305 0.9078 0.0406 0.028 Uiso 1 1 calc R
C18 C 0.7872(3) 0.9966(3) 0.0593(5) 0.0228(12) Uani 1 1 d .
C19 C 0.7138(3) 1.0148(3) 0.0719(5) 0.0192(11) Uani 1 1 d .
C20 C 0.6694(3) 0.9609(3) 0.0655(5) 0.0207(12) Uani 1 1 d .
H20 H 0.6173 0.9597 0.0693 0.025 Uiso 1 1 calc R
C21 C 0.6919(4) 0.8435(3) 0.0245(6) 0.0308(14) Uani 1 1 d .
H21A H 0.6554 0.8312 0.0792 0.046 Uiso 1 1 calc R
H21B H 0.7354 0.8165 0.0385 0.046 Uiso 1 1 calc R
H21C H 0.6693 0.8403 -0.0622 0.046 Uiso 1 1 calc R
C22 C 0.8522(4) 1.0384(3) 0.0506(6) 0.0314(15) Uani 1 1 d .
H22A H 0.8351 1.0757 0.0050 0.047 Uiso 1 1 calc R
H22B H 0.8889 1.0172 0.0068 0.047 Uiso 1 1 calc R
H22C H 0.8751 1.0495 0.1343 0.047 Uiso 1 1 calc R
C23 C 0.6857(3) 1.0791(3) 0.0799(5) 0.0231(12) Uani 1 1 d .
H23A H 0.7072 1.0975 0.1588 0.035 Uiso 1 1 calc R
H23B H 0.6313 1.0785 0.0753 0.035 Uiso 1 1 calc R
H23C H 0.7002 1.1034 0.0108 0.035 Uiso 1 1 calc R
C24 C 0.4093(3) 0.8187(2) 0.5596(5) 0.0175(11) Uani 1 1 d .
H24 H 0.3621 0.8247 0.5870 0.021 Uiso 1 1 calc R
C25 C 0.4234(3) 0.7816(2) 0.4579(5) 0.0170(11) Uani 1 1 d .
C26 C 0.5003(3) 0.7876(2) 0.4466(5) 0.0176(11) Uani 1 1 d .
H26 H 0.5252 0.7697 0.3835 0.021 Uiso 1 1 calc R
C27 C 0.5339(3) 0.8249(3) 0.5461(5) 0.0174(11) Uani 1 1 d .
C28 C 0.4775(3) 0.8454(3) 0.6141(5) 0.0176(11) Uani 1 1 d .
C29 C 0.3712(3) 0.7365(3) 0.3896(5) 0.0235(12) Uani 1 1 d .
H29A H 0.3684 0.6996 0.4405 0.035 Uiso 1 1 calc R
H29B H 0.3894 0.7253 0.3114 0.035 Uiso 1 1 calc R
H29C H 0.3217 0.7551 0.3720 0.035 Uiso 1 1 calc R
C30 C 0.6165(3) 0.8342(3) 0.5772(6) 0.0301(14) Uani 1 1 d .
H30A H 0.6261 0.8750 0.6142 0.045 Uiso 1 1 calc R
H30B H 0.6402 0.8311 0.5012 0.045 Uiso 1 1 calc R
H30C H 0.6368 0.8026 0.6363 0.045 Uiso 1 1 calc R
C31 C 0.4881(3) 0.8865(3) 0.7259(5) 0.0249(13) Uani 1 1 d .
H31A H 0.5176 0.8649 0.7946 0.037 Uiso 1 1 calc R
H31B H 0.4394 0.8973 0.7501 0.037 Uiso 1 1 calc R
H31C H 0.5142 0.9240 0.7062 0.037 Uiso 1 1 calc R
C32 C 0.3295(3) 0.8925(3) 0.2441(4) 0.0172(11) Uani 1 1 d .
C33 C 0.3815(3) 0.8497(3) 0.2062(4) 0.0161(11) Uani 1 1 d .
H33 H 0.3746 0.8063 0.2019 0.019 Uiso 1 1 calc R
C34 C 0.4449(3) 0.8813(3) 0.1759(4) 0.0161(11) Uani 1 1 d .
C35 C 0.4317(3) 0.9447(3) 0.1952(5) 0.0197(11) Uani 1 1 d .
H35 H 0.4652 0.9771 0.1827 0.024 Uiso 1 1 calc R
C36 C 0.3615(3) 0.9525(3) 0.2359(5) 0.0186(11) Uani 1 1 d .
C37 C 0.2528(3) 0.8794(3) 0.2765(5) 0.0262(13) Uani 1 1 d .
H37A H 0.2397 0.8364 0.2564 0.039 Uiso 1 1 calc R
H37B H 0.2168 0.9067 0.2288 0.039 Uiso 1 1 calc R
H37C H 0.2519 0.8863 0.3655 0.039 Uiso 1 1 calc R
C38 C 0.5101(3) 0.8526(3) 0.1248(5) 0.0253(13) Uani 1 1 d .
H38A H 0.5136 0.8693 0.0419 0.038 Uiso 1 1 calc R
H38B H 0.5032 0.8079 0.1194 0.038 Uiso 1 1 calc R
H38C H 0.5559 0.8620 0.1798 0.038 Uiso 1 1 calc R
C39 C 0.3237(4) 1.0117(3) 0.2583(6) 0.0284(13) Uani 1 1 d .
H39A H 0.3600 1.0453 0.2636 0.043 Uiso 1 1 calc R
H39B H 0.3019 1.0091 0.3362 0.043 Uiso 1 1 calc R
H39C H 0.2842 1.0197 0.1896 0.043 Uiso 1 1 calc R
N1 N 0.7045(2) 1.0223(2) 0.3711(4) 0.0140(9) Uani 1 1 d .
N2 N 0.5444(2) 0.9363(2) 0.4058(4) 0.0152(9) Uani 1 1 d .
N3 N 0.7596(3) 1.1214(2) 0.4134(4) 0.0171(9) Uani 1 1 d .
O1 O 0.3861(2) 0.95052(17) 0.5064(3) 0.0165(7) Uani 1 1 d .
O2 O 0.6499(2) 0.92047(17) 0.3098(3) 0.0158(7) Uani 1 1 d .
O3 O 0.8131(2) 1.03896(18) 0.3136(3) 0.0178(8) Uani 1 1 d .
Hf1 Hf 0.755068(12) 0.951487(10) 0.265994(19) 0.01412(6) Uani 1 1 d .
Hf2 Hf 0.445955(11) 0.893099(10) 0.403157(17) 0.01158(6) Uani 1 1 d .
C7S C 0.0606(6) 0.1150(5) 0.1627(8) 0.067(3) Uani 1 1 d .
H7S1 H 0.0611 0.0727 0.1312 0.100 Uiso 1 1 calc R
H7S2 H 0.0207 0.1193 0.2150 0.100 Uiso 1 1 calc R
H7S3 H 0.1086 0.1241 0.2120 0.100 Uiso 1 1 calc R

loop_
_atom_site_aniso_label
_atom_site_aniso_U_11
_atom_site_aniso_U_22
_atom_site_aniso_U_33
_atom_site_aniso_U_23
_atom_site_aniso_U_13
_atom_site_aniso_U_12
C1 0.018(2) 0.010(2) 0.010(2) 0.0041(18) -0.0016(18) 0.003(2)
C1S 0.033(4) 0.055(5) 0.048(4) -0.012(4) 0.007(3) 0.001(4)
C2 0.019(2) 0.012(3) 0.007(2) 0.0005(18) -0.0006(18) 0.002(2)
C2S 0.037(4) 0.042(5) 0.045(4) 0.002(3) 0.013(3) 0.008(3)
C3 0.021(3) 0.020(3) 0.008(2) 0.004(2) -0.0007(19) -0.004(2)
C3S 0.043(4) 0.029(4) 0.049(4) 0.000(3) 0.015(3) -0.001(3)
C4 0.026(3) 0.016(3) 0.017(2) 0.004(2) 0.003(2) -0.006(2)
C4S 0.041(4) 0.043(5) 0.045(4) -0.013(4) 0.009(3) -0.006(4)
C5 0.034(3) 0.025(3) 0.031(3) 0.006(3) -0.004(3) -0.014(3)
C5S 0.045(4) 0.049(5) 0.042(4) 0.001(4) 0.020(3) 0.004(4)
C6 0.040(4) 0.021(3) 0.033(3) -0.003(3) 0.005(3) -0.008(3)
C6S 0.040(4) 0.039(4) 0.049(4) -0.008(3) 0.019(3) -0.006(3)
C7 0.028(3) 0.026(3) 0.021(3) 0.006(2) 0.005(2) -0.006(3)
C8 0.030(3) 0.023(3) 0.019(3) 0.010(2) -0.001(2) 0.006(3)
C9 0.025(3) 0.013(3) 0.036(3) 0.008(2) 0.003(2) 0.001(2)
C10 0.028(3) 0.015(3) 0.030(3) 0.008(2) 0.003(2) 0.008(2)
C11 0.017(3) 0.024(3) 0.035(3) 0.010(3) -0.002(2) 0.006(2)
C12 0.025(3) 0.026(3) 0.023(3) 0.012(2) -0.010(2) 0.003(3)
C13 0.037(4) 0.020(3) 0.044(4) 0.007(3) -0.001(3) -0.005(3)
C14 0.016(3) 0.036(4) 0.057(4) 0.012(3) 0.000(3) 0.002(3)
C15 0.050(4) 0.030(4) 0.033(3) 0.008(3) -0.013(3) -0.003(3)
C16 0.031(3) 0.021(3) 0.017(2) -0.001(2) 0.004(2) 0.005(2)
C17 0.029(3) 0.023(3) 0.020(3) 0.001(2) 0.008(2) 0.009(3)
C18 0.028(3) 0.029(3) 0.012(2) 0.002(2) 0.004(2) 0.001(3)
C19 0.027(3) 0.017(3) 0.013(2) 0.001(2) 0.001(2) 0.004(2)
C20 0.027(3) 0.024(3) 0.010(2) 0.001(2) 0.000(2) 0.002(2)
C21 0.042(4) 0.022(3) 0.028(3) -0.008(3) 0.003(3) 0.006(3)
C22 0.036(3) 0.037(4) 0.023(3) -0.001(3) 0.012(3) -0.003(3)
C23 0.034(3) 0.021(3) 0.014(2) 0.001(2) -0.001(2) 0.006(3)
C24 0.027(3) 0.013(3) 0.012(2) 0.0029(19) 0.000(2) -0.002(2)
C25 0.028(3) 0.008(3) 0.014(2) 0.0031(19) -0.001(2) -0.001(2)
C26 0.027(3) 0.011(3) 0.014(2) 0.001(2) 0.001(2) 0.000(2)
C27 0.020(3) 0.015(3) 0.017(2) 0.005(2) 0.000(2) -0.004(2)
C28 0.023(3) 0.016(3) 0.013(2) 0.003(2) -0.001(2) -0.003(2)
C29 0.031(3) 0.019(3) 0.021(3) 0.002(2) 0.001(2) -0.011(3)
C30 0.030(3) 0.027(4) 0.033(3) 0.005(3) 0.002(3) -0.001(3)
C31 0.035(3) 0.028(3) 0.012(2) -0.002(2) 0.001(2) -0.006(3)
C32 0.027(3) 0.013(3) 0.010(2) 0.0001(19) -0.0049(19) -0.004(2)
C33 0.023(3) 0.016(3) 0.008(2) -0.0036(19) -0.0034(19) -0.003(2)
C34 0.025(3) 0.016(3) 0.007(2) -0.0010(19) -0.0011(19) -0.003(2)
C35 0.032(3) 0.016(3) 0.011(2) 0.002(2) -0.001(2) -0.006(2)
C36 0.030(3) 0.016(3) 0.009(2) 0.0006(19) -0.003(2) 0.000(2)
C37 0.028(3) 0.029(3) 0.021(3) -0.001(2) 0.001(2) -0.001(3)
C38 0.030(3) 0.029(3) 0.017(3) -0.010(2) 0.004(2) -0.003(3)
C39 0.043(4) 0.017(3) 0.024(3) 0.000(2) -0.002(3) 0.006(3)
N1 0.017(2) 0.011(2) 0.0139(19) 0.0003(16) 0.0015(16) -0.0005(17)
N2 0.019(2) 0.014(2) 0.0122(19) -0.0002(16) 0.0012(16) -0.0025(18)
N3 0.022(2) 0.015(2) 0.014(2) -0.0001(17) -0.0002(17) -0.0022(19)
O1 0.0216(19) 0.015(2) 0.0128(16) -0.0015(14) 0.0020(14) -0.0009(15)
O2 0.0184(18) 0.0124(19) 0.0170(17) -0.0021(14) 0.0038(14) 0.0008(15)
O3 0.0162(18) 0.018(2) 0.0189(18) 0.0027(15) 0.0019(14) 0.0008(15)
Hf1 0.01578(11) 0.01255(11) 0.01409(10) 0.00146(8) 0.00217(7) 0.00183(8)
Hf2 0.01754(11) 0.00904(11) 0.00804(9) -0.00076(7) 0.00115(7) -0.00239(8)
C7S 0.103(8) 0.058(6) 0.045(5) 0.010(4) 0.029(5) 0.010(6)

loop_
_atom_type_symbol
_atom_type_description
_atom_type_scat_dispersion_real
_atom_type_scat_dispersion_imag
_atom_type_scat_source
C C 0.0033 0.0016 'International Tables Vol C Tables 4.2.6.8 and 6.1.1.4'
H H 0.0000 0.0000 'International Tables Vol C Tables 4.2.6.8 and 6.1.1.4'
N N 0.0061 0.0033 'International Tables Vol C Tables 4.2.6.8 and 6.1.1.4'
O O 0.0106 0.0060 'International Tables Vol C Tables 4.2.6.8 and 6.1.1.4'
Hf Hf -0.5830 6.1852 'International Tables Vol C Tables 4.2.6.8 and 6.1.1.4'

loop_
_geom_angle_atom_site_label_1
_geom_angle_atom_site_label_2
_geom_angle_atom_site_label_3
_geom_angle
_geom_angle_site_symmetry_1
O1 C1 N1 127.5(5) 3_676
O1 C1 C2 121.7(4) 3_676
N1 C1 C2 110.7(4) .
C2S C1S C6S 121.0(7) .
N2 C2 O2 126.2(5) .
N2 C2 C1 122.5(5) .
O2 C2 C1 111.3(4) .
C1S C2S C3S 119.2(7) .
N3 C3 O3 131.3(5) .
N3 C3 N1 124.8(5) .
O3 C3 N1 103.9(4) .
N3 C3 Hf1 174.7(4) .
O3 C3 Hf1 52.0(3) .
N1 C3 Hf1 52.0(3) .
C4S C3S C2S 119.9(7) .
N3 C4 C7 111.9(4) .
N3 C4 C5 111.3(5) .
C7 C4 C5 111.1(5) .
N3 C4 C6 105.9(5) .
C7 C4 C6 107.7(5) .
C5 C4 C6 108.7(5) .
C3S C4S C5S 122.2(7) .
C4S C5S C6S 117.3(7) .
C4S C5S C7S 122.1(8) .
C6S C5S C7S 120.6(8) .
C5S C6S C1S 120.4(7) .
C12 C8 C9 109.7(5) .
C12 C8 Hf1 75.1(3) .
C9 C8 Hf1 73.1(3) .
C10 C9 C8 106.6(5) .
C10 C9 C13 127.1(6) .
C8 C9 C13 126.1(6) .
C10 C9 Hf1 73.7(3) .
C8 C9 Hf1 74.4(3) .
C13 C9 Hf1 121.3(4) .
C9 C10 C11 109.2(6) .
C9 C10 Hf1 74.0(3) .
C11 C10 Hf1 73.8(3) .
C10 C11 C12 107.3(5) .
C10 C11 C14 126.5(6) .
C12 C11 C14 126.0(6) .
C10 C11 Hf1 73.6(3) .
C12 C11 Hf1 75.3(3) .
C14 C11 Hf1 119.4(4) .
C8 C12 C11 107.0(6) .
C8 C12 C15 127.9(6) .
C11 C12 C15 125.0(6) .
C8 C12 Hf1 73.1(3) .
C11 C12 Hf1 72.1(3) .
C15 C12 Hf1 122.9(4) .
C17 C16 C20 106.1(5) .
C17 C16 C21 125.0(5) .
C20 C16 C21 128.1(6) .
C17 C16 Hf1 74.7(3) .
C20 C16 Hf1 73.5(3) .
C21 C16 Hf1 125.0(4) .
C18 C17 C16 109.7(5) .
C18 C17 Hf1 75.8(3) .
C16 C17 Hf1 72.9(3) .
C17 C18 C19 107.7(5) .
C17 C18 C22 125.7(6) .
C19 C18 C22 126.4(6) .
C17 C18 Hf1 72.4(3) .
C19 C18 Hf1 72.6(3) .
C22 C18 Hf1 123.4(4) .
C18 C19 C20 107.5(5) .
C18 C19 C23 126.9(5) .
C20 C19 C23 125.4(5) .
C18 C19 Hf1 75.5(3) .
C20 C19 Hf1 72.5(3) .
C23 C19 Hf1 121.6(3) .
C19 C20 C16 109.0(5) .
C19 C20 Hf1 75.0(3) .
C16 C20 Hf1 73.6(3) .
C25 C24 C28 108.9(5) .
C25 C24 Hf2 75.3(3) .
C28 C24 Hf2 74.1(3) .
C24 C25 C26 107.0(5) .
C24 C25 C29 126.6(5) .
C26 C25 C29 125.6(5) .
C24 C25 Hf2 72.0(3) .
C26 C25 Hf2 72.8(3) .
C29 C25 Hf2 128.4(4) .
C25 C26 C27 108.3(5) .
C25 C26 Hf2 74.6(3) .
C27 C26 Hf2 75.0(3) .
C28 C27 C26 108.1(5) .
C28 C27 C30 127.4(5) .
C26 C27 C30 124.2(5) .
C28 C27 Hf2 72.4(3) .
C26 C27 Hf2 72.4(3) .
C30 C27 Hf2 125.7(4) .
C27 C28 C24 107.6(5) .
C27 C28 C31 125.9(5) .
C24 C28 C31 126.5(5) .
C27 C28 Hf2 75.4(3) .
C24 C28 Hf2 72.9(3) .
C31 C28 Hf2 119.0(4) .
C33 C32 C36 106.8(5) .
C33 C32 C37 127.5(5) .
C36 C32 C37 125.4(5) .
C33 C32 Hf2 71.3(3) .
C36 C32 Hf2 74.4(3) .
C37 C32 Hf2 123.5(4) .
C34 C33 C32 109.7(5) .
C34 C33 Hf2 73.1(3) .
C32 C33 Hf2 76.0(3) .
C33 C34 C35 106.3(5) .
C33 C34 C38 125.8(5) .
C35 C34 C38 127.8(5) .
C33 C34 Hf2 73.8(3) .
C35 C34 Hf2 74.4(3) .
C38 C34 Hf2 120.3(4) .
C36 C35 C34 109.8(5) .
C36 C35 Hf2 76.3(3) .
C34 C35 Hf2 72.5(3) .
C35 C36 C32 107.3(5) .
C35 C36 C39 127.3(5) .
C32 C36 C39 125.2(5) .
C35 C36 Hf2 71.4(3) .
C32 C36 Hf2 73.0(3) .
C39 C36 Hf2 124.3(4) .
C1 N1 C3 139.4(5) .
C1 N1 Hf1 123.2(4) .
C3 N1 Hf1 97.0(3) .
C2 N2 Hf2 162.0(4) .
C3 N3 C4 119.4(5) .
C1 O1 Hf2 172.9(3) 3_676
C2 O2 Hf1 124.0(3) .
C3 O3 Hf1 99.7(3) .
O2 Hf1 N1 70.08(15) .
O2 Hf1 O3 129.38(14) .
N1 Hf1 O3 59.31(15) .
O2 Hf1 C10 109.37(17) .
N1 Hf1 C10 142.89(18) .
O3 Hf1 C10 110.21(18) .
O2 Hf1 C20 75.46(16) .
N1 Hf1 C20 98.13(17) .
O3 Hf1 C20 110.88(17) .
C10 Hf1 C20 118.03(19) .
O2 Hf1 C16 86.08(17) .
N1 Hf1 C16 130.64(17) .
O3 Hf1 C16 127.28(17) .
C10 Hf1 C16 85.2(2) .
C20 Hf1 C16 32.84(19) .
O2 Hf1 C11 128.73(17) .
N1 Hf1 C11 117.80(19) .
O3 Hf1 C11 78.64(18) .
C10 Hf1 C11 32.5(2) .
C20 Hf1 C11 141.1(2) .
C16 Hf1 C11 110.9(2) .
O2 Hf1 C9 78.40(17) .
N1 Hf1 C9 122.72(18) .
O3 Hf1 C9 128.31(17) .
C10 Hf1 C9 32.24(19) .
C20 Hf1 C9 118.8(2) .
C16 Hf1 C9 91.8(2) .
C11 Hf1 C9 54.1(2) .
O2 Hf1 C8 76.61(17) .
N1 Hf1 C8 92.91(18) .
O3 Hf1 C8 104.04(17) .
C10 Hf1 C8 53.0(2) .
C20 Hf1 C8 144.2(2) .
C16 Hf1 C8 123.6(2) .
C11 Hf1 C8 53.3(2) .
C9 Hf1 C8 32.5(2) .
O2 Hf1 C17 118.45(17) .
N1 Hf1 C17 139.95(18) .
O3 Hf1 C17 101.56(17) .
C10 Hf1 C17 74.67(19) .
C20 Hf1 C17 53.21(19) .
C16 Hf1 C17 32.38(19) .
C11 Hf1 C17 88.2(2) .
C9 Hf1 C17 97.0(2) .
C8 Hf1 C17 126.9(2) .
O2 Hf1 C19 100.36(16) .
N1 Hf1 C19 87.37(16) .
O3 Hf1 C19 78.98(16) .
C10 Hf1 C19 127.56(19) .
C20 Hf1 C19 32.51(19) .
C16 Hf1 C19 54.32(19) .
C11 Hf1 C19 129.31(19) .
C9 Hf1 C19 145.89(19) .
C8 Hf1 C19 176.64(19) .
C17 Hf1 C19 53.14(18) .
O2 Hf1 C12 105.31(17) .
N1 Hf1 C12 90.07(19) .
O3 Hf1 C12 75.44(17) .
C10 Hf1 C12 53.5(2) .
C20 Hf1 C12 171.4(2) .
C16 Hf1 C12 138.7(2) .
C11 Hf1 C12 32.6(2) .
C9 Hf1 C12 53.8(2) .
C8 Hf1 C12 31.8(2) .
C17 Hf1 C12 120.8(2) .
C19 Hf1 C12 151.60(19) .
N2 Hf2 O1 103.64(16) .
N2 Hf2 C34 87.51(17) .
O1 Hf2 C34 131.48(16) .
N2 Hf2 C33 120.46(17) .
O1 Hf2 C33 118.19(16) .
C34 Hf2 C33 33.06(17) .
N2 Hf2 C24 127.19(18) .
O1 Hf2 C24 79.56(16) .
C34 Hf2 C24 129.93(17) .
C33 Hf2 C24 101.72(17) .
N2 Hf2 C35 78.06(18) .
O1 Hf2 C35 102.55(17) .
C34 Hf2 C35 33.07(18) .
C33 Hf2 C35 53.98(18) .
C24 Hf2 C35 153.90(18) .
N2 Hf2 C28 94.66(17) .
O1 Hf2 C28 80.13(16) .
C34 Hf2 C28 146.84(18) .
C33 Hf2 C28 130.89(18) .
C24 Hf2 C28 33.01(17) .
C35 Hf2 C28 172.63(18) .
N2 Hf2 C26 95.56(18) .
O1 Hf2 C26 131.77(16) .
C34 Hf2 C26 92.61(17) .
C33 Hf2 C26 86.86(18) .
C24 Hf2 C26 54.11(18) .
C35 Hf2 C26 124.73(18) .
C28 Hf2 C26 54.24(17) .
N2 Hf2 C25 127.61(18) .
O1 Hf2 C25 109.63(16) .
C34 Hf2 C25 98.84(17) .
C33 Hf2 C25 76.57(17) .
C24 Hf2 C25 32.64(17) .
C35 Hf2 C25 129.57(17) .
C28 Hf2 C25 54.41(17) .
C26 Hf2 C25 32.65(18) .
N2 Hf2 C32 131.85(17) .
O1 Hf2 C32 85.67(16) .
C34 Hf2 C32 54.88(17) .
C33 Hf2 C32 32.76(17) .
C24 Hf2 C32 100.89(17) .
C35 Hf2 C32 53.90(18) .
C28 Hf2 C32 133.43(17) .
C26 Hf2 C32 113.12(17) .
C25 Hf2 C32 90.56(17) .
N2 Hf2 C27 77.20(17) .
O1 Hf2 C27 110.45(16) .
C34 Hf2 C27 118.07(18) .
C33 Hf2 C27 119.40(18) .
C24 Hf2 C27 53.79(17) .
C35 Hf2 C27 142.44(18) .
C28 Hf2 C27 32.27(17) .
C26 Hf2 C27 32.63(17) .
C25 Hf2 C27 53.88(17) .
C32 Hf2 C27 143.84(17) .
N2 Hf2 C36 102.88(18) .
O1 Hf2 C36 76.95(16) .
C34 Hf2 C36 54.55(18) .
C33 Hf2 C36 53.92(18) .
C24 Hf2 C36 128.37(18) .
C35 Hf2 C36 32.24(18) .
C28 Hf2 C36 153.81(18) .
C26 Hf2 C36 140.74(17) .
C25 Hf2 C36 123.07(17) .
C32 Hf2 C36 32.54(17) .
C27 Hf2 C36 172.46(17) .

loop_
_geom_bond_atom_site_label_1
_geom_bond_atom_site_label_2
_geom_bond_distance
_geom_bond_site_symmetry_2
C1 O1 1.272(6) 3_676
C1 N1 1.311(6) .
C1 C2 1.524(7) .
C1S C2S 1.364(11) .
C1S C6S 1.401(11) .
C2 N2 1.259(7) .
C2 O2 1.339(6) .
C2S C3S 1.390(11) .
C3 N3 1.271(7) .
C3 O3 1.325(7) .
C3 N1 1.429(7) .
C3 Hf1 2.753(6) .
C3S C4S 1.375(11) .
C4 N3 1.489(7) .
C4 C7 1.518(7) .
C4 C5 1.524(8) .
C4 C6 1.533(9) .
C4S C5S 1.393(11) .
C5S C6S 1.394(11) .
C5S C7S 1.489(12) .
C8 C12 1.395(9) .
C8 C9 1.414(9) .
C8 Hf1 2.535(5) .
C9 C10 1.398(8) .
C9 C13 1.512(9) .
C9 Hf1 2.518(6) .
C10 C11 1.410(9) .
C10 Hf1 2.515(6) .
C11 C12 1.426(9) .
C11 C14 1.508(9) .
C11 Hf1 2.518(5) .
C12 C15 1.486(9) .
C12 Hf1 2.560(5) .
C16 C17 1.410(9) .
C16 C20 1.423(8) .
C16 C21 1.501(9) .
C16 Hf1 2.517(6) .
C17 C18 1.407(9) .
C17 Hf1 2.540(5) .
C18 C19 1.410(8) .
C18 C22 1.499(9) .
C18 Hf1 2.583(5) .
C19 C20 1.417(8) .
C19 C23 1.493(8) .
C19 Hf1 2.547(5) .
C20 Hf1 2.515(5) .
C24 C25 1.415(7) .
C24 C28 1.423(7) .
C24 Hf2 2.496(5) .
C25 C26 1.421(8) .
C25 C29 1.491(7) .
C25 Hf2 2.539(5) .
C26 C27 1.424(7) .
C26 Hf2 2.516(5) .
C27 C28 1.408(8) .
C27 C30 1.504(8) .
C27 Hf2 2.550(5) .
C28 C31 1.498(7) .
C28 Hf2 2.512(5) .
C32 C33 1.422(8) .
C32 C36 1.434(8) .
C32 C37 1.504(8) .
C32 Hf2 2.549(5) .
C33 C34 1.413(7) .
C33 Hf2 2.488(5) .
C34 C35 1.418(8) .
C34 C38 1.502(8) .
C34 Hf2 2.479(5) .
C35 C36 1.410(8) .
C35 Hf2 2.505(5) .
C36 C39 1.492(8) .
C36 Hf2 2.568(5) .
N1 Hf1 2.185(4) .
N2 Hf2 2.011(4) .
O1 C1 1.272(6) 3_676
O1 Hf2 2.074(4) .
O2 Hf1 2.131(4) .
O3 Hf1 2.201(4) .

loop_
_geom_torsion_atom_site_label_1
_geom_torsion_atom_site_label_2
_geom_torsion_atom_site_label_3
_geom_torsion_atom_site_label_4
_geom_torsion
_geom_torsion_site_symmetry_1
O1 C1 C2 N2 4.7(7) 3_676
N1 C1 C2 N2 -173.9(5) .
O1 C1 C2 O2 -175.8(4) 3_676
N1 C1 C2 O2 5.6(6) .
C6S C1S C2S C3S -0.6(11) .
C1S C2S C3S C4S 0.2(11) .
C2S C3S C4S C5S -0.1(11) .
C3S C4S C5S C6S 0.4(11) .
C3S C4S C5S C7S 179.3(8) .
C4S C5S C6S C1S -0.8(11) .
C7S C5S C6S C1S -179.8(7) .
C2S C1S C6S C5S 1.0(11) .
C12 C8 C9 C10 0.5(7) .
Hf1 C8 C9 C10 67.2(4) .
C12 C8 C9 C13 175.5(6) .
Hf1 C8 C9 C13 -117.7(6) .
C12 C8 C9 Hf1 -66.8(4) .
C8 C9 C10 C11 -1.7(7) .
C13 C9 C10 C11 -176.7(6) .
Hf1 C9 C10 C11 66.0(4) .
C8 C9 C10 Hf1 -67.7(4) .
C13 C9 C10 Hf1 117.3(6) .
C9 C10 C11 C12 2.3(7) .
Hf1 C10 C11 C12 68.4(4) .
C9 C10 C11 C14 179.1(6) .
Hf1 C10 C11 C14 -114.8(6) .
C9 C10 C11 Hf1 -66.1(4) .
C9 C8 C12 C11 0.9(6) .
Hf1 C8 C12 C11 -64.6(4) .
C9 C8 C12 C15 -175.6(6) .
Hf1 C8 C12 C15 118.9(6) .
C9 C8 C12 Hf1 65.5(4) .
C10 C11 C12 C8 -1.9(6) .
C14 C11 C12 C8 -178.7(6) .
Hf1 C11 C12 C8 65.3(4) .
C10 C11 C12 C15 174.7(6) .
C14 C11 C12 C15 -2.1(10) .
Hf1 C11 C12 C15 -118.1(6) .
C10 C11 C12 Hf1 -67.2(4) .
C14 C11 C12 Hf1 116.0(6) .
C20 C16 C17 C18 -0.1(6) .
C21 C16 C17 C18 170.3(5) .
Hf1 C16 C17 C18 -67.5(4) .
C20 C16 C17 Hf1 67.3(4) .
C21 C16 C17 Hf1 -122.3(6) .
C16 C17 C18 C19 1.1(6) .
Hf1 C17 C18 C19 -64.5(4) .
C16 C17 C18 C22 -175.5(5) .
Hf1 C17 C18 C22 118.9(5) .
C16 C17 C18 Hf1 65.6(4) .
C17 C18 C19 C20 -1.6(6) .
C22 C18 C19 C20 174.9(5) .
Hf1 C18 C19 C20 -66.0(4) .
C17 C18 C19 C23 -176.9(5) .
C22 C18 C19 C23 -0.3(9) .
Hf1 C18 C19 C23 118.8(5) .
C17 C18 C19 Hf1 64.3(4) .
C22 C18 C19 Hf1 -119.1(5) .
C18 C19 C20 C16 1.6(6) .
C23 C19 C20 C16 176.9(5) .
Hf1 C19 C20 C16 -66.4(4) .
C18 C19 C20 Hf1 68.0(4) .
C23 C19 C20 Hf1 -116.7(5) .
C17 C16 C20 C19 -0.9(6) .
C21 C16 C20 C19 -170.9(5) .
Hf1 C16 C20 C19 67.2(4) .
C17 C16 C20 Hf1 -68.2(4) .
C21 C16 C20 Hf1 121.8(6) .
C28 C24 C25 C26 -2.3(6) .
Hf2 C24 C25 C26 64.9(4) .
C28 C24 C25 C29 168.0(5) .
Hf2 C24 C25 C29 -124.9(5) .
C28 C24 C25 Hf2 -67.1(4) .
C24 C25 C26 C27 3.7(6) .
C29 C25 C26 C27 -166.7(5) .
Hf2 C25 C26 C27 68.0(4) .
C24 C25 C26 Hf2 -64.4(4) .
C29 C25 C26 Hf2 125.3(5) .
C25 C26 C27 C28 -3.7(6) .
Hf2 C26 C27 C28 64.0(4) .
C25 C26 C27 C30 170.6(5) .
Hf2 C26 C27 C30 -121.7(5) .
C25 C26 C27 Hf2 -67.7(4) .
C26 C27 C28 C24 2.3(6) .
C30 C27 C28 C24 -171.8(5) .
Hf2 C27 C28 C24 66.3(4) .
C26 C27 C28 C31 -179.4(5) .
C30 C27 C28 C31 6.5(9) .
Hf2 C27 C28 C31 -115.4(5) .
C26 C27 C28 Hf2 -64.0(4) .
C30 C27 C28 Hf2 121.9(6) .
C25 C24 C28 C27 0.0(6) .
Hf2 C24 C28 C27 -68.0(4) .
C25 C24 C28 C31 -178.3(5) .
Hf2 C24 C28 C31 113.7(5) .
C25 C24 C28 Hf2 68.0(4) .
C36 C32 C33 C34 0.5(5) .
C37 C32 C33 C34 175.7(5) .
Hf2 C32 C33 C34 -66.0(3) .
C36 C32 C33 Hf2 66.5(3) .
C37 C32 C33 Hf2 -118.3(5) .
C32 C33 C34 C35 -0.1(5) .
Hf2 C33 C34 C35 -67.9(3) .
C32 C33 C34 C38 -176.2(5) .
Hf2 C33 C34 C38 115.9(5) .
C32 C33 C34 Hf2 67.8(3) .
C33 C34 C35 C36 -0.4(6) .
C38 C34 C35 C36 175.6(5) .
Hf2 C34 C35 C36 -67.9(4) .
C33 C34 C35 Hf2 67.5(3) .
C38 C34 C35 Hf2 -116.5(5) .
C34 C35 C36 C32 0.7(6) .
Hf2 C35 C36 C32 -64.7(3) .
C34 C35 C36 C39 -175.3(5) .
Hf2 C35 C36 C39 119.4(5) .
C34 C35 C36 Hf2 65.4(4) .
C33 C32 C36 C35 -0.7(5) .
C37 C32 C36 C35 -176.1(5) .
Hf2 C32 C36 C35 63.6(4) .
C33 C32 C36 C39 175.3(5) .
C37 C32 C36 C39 0.0(8) .
Hf2 C32 C36 C39 -120.3(5) .
C33 C32 C36 Hf2 -64.3(3) .
C37 C32 C36 Hf2 120.3(5) .
O1 C1 N1 C3 1.2(10) 3_676
C2 C1 N1 C3 179.7(5) .
O1 C1 N1 Hf1 172.4(4) 3_676
C2 C1 N1 Hf1 -9.1(5) .
N3 C3 N1 C1 -12.6(10) .
O3 C3 N1 C1 169.6(6) .
Hf1 C3 N1 C1 172.6(7) .
N3 C3 N1 Hf1 174.8(4) .
O3 C3 N1 Hf1 -3.0(4) .
O2 C2 N2 Hf2 -19.9(16) .
C1 C2 N2 Hf2 159.6(10) .
O3 C3 N3 C4 -0.5(8) .
N1 C3 N3 C4 -177.7(4) .
C7 C4 N3 C3 62.3(7) .
C5 C4 N3 C3 -62.7(6) .
C6 C4 N3 C3 179.4(5) .
N2 C2 O2 Hf1 179.4(4) .
C1 C2 O2 Hf1 -0.2(5) .
N3 C3 O3 Hf1 -174.6(5) .
N1 C3 O3 Hf1 3.0(4) .
C2 O2 Hf1 N1 -3.2(3) .
C2 O2 Hf1 O3 -2.3(4) .
C2 O2 Hf1 C10 137.3(4) .
C2 O2 Hf1 C20 -107.6(4) .
C2 O2 Hf1 C16 -139.1(4) .
C2 O2 Hf1 C11 107.0(4) .
C2 O2 Hf1 C9 128.2(4) .
C2 O2 Hf1 C8 95.0(4) .
C2 O2 Hf1 C17 -140.0(4) .
C2 O2 Hf1 C19 -86.5(4) .
C2 O2 Hf1 C12 81.2(4) .
C1 N1 Hf1 O2 7.0(4) .
C3 N1 Hf1 O2 -178.7(3) .
C1 N1 Hf1 O3 -172.2(4) .
C3 N1 Hf1 O3 2.0(3) .
C1 N1 Hf1 C10 -89.0(5) .
C3 N1 Hf1 C10 85.2(4) .
C1 N1 Hf1 C20 78.3(4) .
C3 N1 Hf1 C20 -107.5(3) .
C1 N1 Hf1 C16 73.0(5) .
C3 N1 Hf1 C16 -112.7(3) .
C1 N1 Hf1 C11 -117.1(4) .
C3 N1 Hf1 C11 57.2(3) .
C1 N1 Hf1 C9 -53.8(4) .
C3 N1 Hf1 C9 120.4(3) .
C1 N1 Hf1 C8 -67.6(4) .
C3 N1 Hf1 C8 106.7(3) .
C1 N1 Hf1 C17 117.9(4) .
C3 N1 Hf1 C17 -67.8(4) .
C1 N1 Hf1 C19 109.0(4) .
C3 N1 Hf1 C19 -76.7(3) .
C1 N1 Hf1 C12 -99.3(4) .
C3 N1 Hf1 C12 75.0(3) .
C3 O3 Hf1 O2 -3.1(4) .
C3 O3 Hf1 N1 -2.2(3) .
C3 O3 Hf1 C10 -142.5(3) .
C3 O3 Hf1 C20 84.9(3) .
C3 O3 Hf1 C16 117.8(3) .
C3 O3 Hf1 C11 -134.5(3) .
C3 O3 Hf1 C9 -111.6(3) .
C3 O3 Hf1 C8 -87.2(3) .
C3 O3 Hf1 C17 139.7(3) .
C3 O3 Hf1 C19 91.3(3) .
C3 O3 Hf1 C12 -101.2(3) .
C9 C10 Hf1 O2 -16.9(4) .
C11 C10 Hf1 O2 -133.0(3) .
C9 C10 Hf1 N1 65.4(5) .
C11 C10 Hf1 N1 -50.7(5) .
C9 C10 Hf1 O3 130.9(4) .
C11 C10 Hf1 O3 14.8(4) .
C9 C10 Hf1 C20 -100.3(4) .
C11 C10 Hf1 C20 143.6(3) .
C9 C10 Hf1 C16 -101.0(4) .
C11 C10 Hf1 C16 142.9(4) .
C9 C10 Hf1 C11 116.1(5) .
C11 C10 Hf1 C9 -116.1(5) .
C9 C10 Hf1 C8 38.2(4) .
C11 C10 Hf1 C8 -77.9(4) .
C9 C10 Hf1 C17 -132.2(4) .
C11 C10 Hf1 C17 111.7(4) .
C9 C10 Hf1 C19 -137.6(4) .
C11 C10 Hf1 C19 106.3(4) .
C9 C10 Hf1 C12 78.2(4) .
C11 C10 Hf1 C12 -37.9(3) .
C19 C20 Hf1 O2 138.8(3) .
C16 C20 Hf1 O2 -105.7(4) .
C19 C20 Hf1 N1 71.9(3) .
C16 C20 Hf1 N1 -172.6(3) .
C19 C20 Hf1 O3 11.7(4) .
C16 C20 Hf1 O3 127.2(3) .
C19 C20 Hf1 C10 -116.7(3) .
C16 C20 Hf1 C10 -1.3(4) .
C19 C20 Hf1 C16 -115.5(5) .
C19 C20 Hf1 C11 -86.1(4) .
C16 C20 Hf1 C11 29.3(5) .
C19 C20 Hf1 C9 -153.5(3) .
C16 C20 Hf1 C9 -38.1(4) .
C19 C20 Hf1 C8 178.5(3) .
C16 C20 Hf1 C8 -66.0(5) .
C19 C20 Hf1 C17 -77.3(4) .
C16 C20 Hf1 C17 38.2(3) .
C16 C20 Hf1 C19 115.5(5) .
C17 C16 Hf1 O2 -178.6(4) .
C20 C16 Hf1 O2 69.0(3) .
C21 C16 Hf1 O2 -56.3(5) .
C17 C16 Hf1 N1 122.0(3) .
C20 C16 Hf1 N1 9.6(4) .
C21 C16 Hf1 N1 -115.7(5) .
C17 C16 Hf1 O3 43.1(4) .
C20 C16 Hf1 O3 -69.3(4) .
C21 C16 Hf1 O3 165.4(4) .
C17 C16 Hf1 C10 -68.7(4) .
C20 C16 Hf1 C10 178.9(4) .
C21 C16 Hf1 C10 53.6(5) .
C17 C16 Hf1 C20 112.4(5) .
C21 C16 Hf1 C20 -125.3(7) .
C17 C16 Hf1 C11 -48.4(4) .
C20 C16 Hf1 C11 -160.8(3) .
C21 C16 Hf1 C11 73.9(5) .
C17 C16 Hf1 C9 -100.3(4) .
C20 C16 Hf1 C9 147.3(4) .
C21 C16 Hf1 C9 22.0(5) .
C17 C16 Hf1 C8 -107.5(4) .
C20 C16 Hf1 C8 140.1(3) .
C21 C16 Hf1 C8 14.8(6) .
C20 C16 Hf1 C17 -112.4(5) .
C21 C16 Hf1 C17 122.3(7) .
C17 C16 Hf1 C19 75.7(4) .
C20 C16 Hf1 C19 -36.7(3) .
C21 C16 Hf1 C19 -162.0(6) .
C17 C16 Hf1 C12 -69.7(5) .
C20 C16 Hf1 C12 177.9(3) .
C21 C16 Hf1 C12 52.6(6) .
C10 C11 Hf1 O2 62.2(4) .
C12 C11 Hf1 O2 -51.2(4) .
C14 C11 Hf1 O2 -174.6(5) .
C10 C11 Hf1 N1 148.1(3) .
C12 C11 Hf1 N1 34.7(4) .
C14 C11 Hf1 N1 -88.7(5) .
C10 C11 Hf1 O3 -165.8(4) .
C12 C11 Hf1 O3 80.7(4) .
C14 C11 Hf1 O3 -42.7(5) .
C12 C11 Hf1 C10 -113.5(5) .
C14 C11 Hf1 C10 123.1(7) .
C10 C11 Hf1 C20 -56.6(5) .
C12 C11 Hf1 C20 -170.0(4) .
C14 C11 Hf1 C20 66.6(6) .
C10 C11 Hf1 C16 -40.1(4) .
C12 C11 Hf1 C16 -153.5(4) .
C14 C11 Hf1 C16 83.1(6) .
C10 C11 Hf1 C9 36.3(3) .
C12 C11 Hf1 C9 -77.2(4) .
C14 C11 Hf1 C9 159.4(6) .
C10 C11 Hf1 C8 76.9(4) .
C12 C11 Hf1 C8 -36.6(4) .
C14 C11 Hf1 C8 -160.0(6) .
C10 C11 Hf1 C17 -63.7(4) .
C12 C11 Hf1 C17 -177.1(4) .
C14 C11 Hf1 C17 59.5(5) .
C10 C11 Hf1 C19 -100.5(4) .
C12 C11 Hf1 C19 146.1(3) .
C14 C11 Hf1 C19 22.7(6) .
C10 C11 Hf1 C12 113.5(5) .
C14 C11 Hf1 C12 -123.4(7) .
C10 C9 Hf1 O2 163.7(4) .
C8 C9 Hf1 O2 -83.2(4) .
C13 C9 Hf1 O2 39.8(5) .
C10 C9 Hf1 N1 -139.3(3) .
C8 C9 Hf1 N1 -26.3(4) .
C13 C9 Hf1 N1 96.8(5) .
C10 C9 Hf1 O3 -64.7(4) .
C8 C9 Hf1 O3 48.3(4) .
C13 C9 Hf1 O3 171.4(4) .
C8 C9 Hf1 C10 113.0(5) .
C13 C9 Hf1 C10 -123.9(7) .
C10 C9 Hf1 C20 97.7(4) .
C8 C9 Hf1 C20 -149.3(3) .
C13 C9 Hf1 C20 -26.2(6) .
C10 C9 Hf1 C16 78.1(4) .
C8 C9 Hf1 C16 -168.9(4) .
C13 C9 Hf1 C16 -45.8(5) .
C10 C9 Hf1 C11 -36.6(4) .
C8 C9 Hf1 C11 76.4(4) .
C13 C9 Hf1 C11 -160.5(6) .
C10 C9 Hf1 C8 -113.0(5) .
C13 C9 Hf1 C8 123.1(7) .
C10 C9 Hf1 C17 46.0(4) .
C8 C9 Hf1 C17 159.1(4) .
C13 C9 Hf1 C17 -77.8(5) .
C10 C9 Hf1 C19 72.4(5) .
C8 C9 Hf1 C19 -174.6(3) .
C13 C9 Hf1 C19 -51.5(6) .
C10 C9 Hf1 C12 -77.3(4) .
C8 C9 Hf1 C12 35.8(3) .
C13 C9 Hf1 C12 158.8(6) .
C12 C8 Hf1 O2 -154.2(4) .
C9 C8 Hf1 O2 89.4(4) .
C12 C8 Hf1 N1 -85.4(4) .
C9 C8 Hf1 N1 158.1(4) .
C12 C8 Hf1 O3 -26.4(4) .
C9 C8 Hf1 O3 -142.8(3) .
C12 C8 Hf1 C10 78.6(4) .
C9 C8 Hf1 C10 -37.9(3) .
C12 C8 Hf1 C20 166.4(4) .
C9 C8 Hf1 C20 49.9(5) .
C12 C8 Hf1 C16 129.9(4) .
C9 C8 Hf1 C16 13.4(4) .
C12 C8 Hf1 C11 37.6(4) .
C9 C8 Hf1 C11 -78.9(4) .
C12 C8 Hf1 C9 116.5(5) .
C12 C8 Hf1 C17 90.1(4) .
C9 C8 Hf1 C17 -26.3(4) .
C9 C8 Hf1 C12 -116.5(5) .
C18 C17 Hf1 O2 117.8(3) .
C16 C17 Hf1 O2 1.6(4) .
C18 C17 Hf1 N1 25.4(5) .
C16 C17 Hf1 N1 -90.8(4) .
C18 C17 Hf1 O3 -30.1(4) .
C16 C17 Hf1 O3 -146.3(3) .
C18 C17 Hf1 C10 -138.1(4) .
C16 C17 Hf1 C10 105.7(4) .
C18 C17 Hf1 C20 77.4(4) .
C16 C17 Hf1 C20 -38.8(3) .
C18 C17 Hf1 C16 116.2(5) .
C18 C17 Hf1 C11 -108.1(4) .
C16 C17 Hf1 C11 135.7(4) .
C18 C17 Hf1 C9 -161.6(3) .
C16 C17 Hf1 C9 82.2(4) .
C18 C17 Hf1 C8 -147.7(3) .
C16 C17 Hf1 C8 96.1(4) .
C18 C17 Hf1 C19 36.5(3) .
C16 C17 Hf1 C19 -79.7(4) .
C18 C17 Hf1 C12 -109.9(4) .
C16 C17 Hf1 C12 133.9(4) .
C18 C19 Hf1 O2 -154.4(3) .
C20 C19 Hf1 O2 -40.4(3) .
C23 C19 Hf1 O2 80.9(5) .
C18 C19 Hf1 N1 136.4(4) .
C20 C19 Hf1 N1 -109.6(3) .
C23 C19 Hf1 N1 11.7(5) .
C18 C19 Hf1 O3 77.2(3) .
C20 C19 Hf1 O3 -168.8(3) .
C23 C19 Hf1 O3 -47.5(4) .
C18 C19 Hf1 C10 -29.9(4) .
C20 C19 Hf1 C10 84.1(4) .
C23 C19 Hf1 C10 -154.6(4) .
C18 C19 Hf1 C20 -114.0(5) .
C23 C19 Hf1 C20 121.3(6) .
C18 C19 Hf1 C16 -76.9(4) .
C20 C19 Hf1 C16 37.1(3) .
C23 C19 Hf1 C16 158.4(5) .
C18 C19 Hf1 C11 11.9(5) .
C20 C19 Hf1 C11 125.9(4) .
C23 C19 Hf1 C11 -112.8(5) .
C18 C19 Hf1 C9 -69.8(5) .
C20 C19 Hf1 C9 44.2(5) .
C23 C19 Hf1 C9 165.5(4) .
C18 C19 Hf1 C17 -36.5(3) .
C20 C19 Hf1 C17 77.5(4) .
C23 C19 Hf1 C17 -161.2(5) .
C18 C19 Hf1 C12 51.1(6) .
C20 C19 Hf1 C12 165.1(4) .
C23 C19 Hf1 C12 -73.6(6) .
C8 C12 Hf1 O2 26.1(4) .
C11 C12 Hf1 O2 140.9(4) .
C15 C12 Hf1 O2 -98.6(5) .
C8 C12 Hf1 N1 95.4(4) .
C11 C12 Hf1 N1 -149.8(4) .
C15 C12 Hf1 N1 -29.2(6) .
C8 C12 Hf1 O3 153.6(4) .
C11 C12 Hf1 O3 -91.6(4) .
C15 C12 Hf1 O3 28.9(5) .
C8 C12 Hf1 C10 -76.9(4) .
C11 C12 Hf1 C10 37.9(4) .
C15 C12 Hf1 C10 158.4(6) .
C8 C12 Hf1 C16 -75.7(5) .
C11 C12 Hf1 C16 39.1(5) .
C15 C12 Hf1 C16 159.7(5) .
C8 C12 Hf1 C11 -114.8(6) .
C15 C12 Hf1 C11 120.5(7) .
C8 C12 Hf1 C9 -36.6(4) .
C11 C12 Hf1 C9 78.2(4) .
C15 C12 Hf1 C9 -161.2(6) .
C11 C12 Hf1 C8 114.8(6) .
C15 C12 Hf1 C8 -124.6(7) .
C8 C12 Hf1 C17 -111.5(4) .
C11 C12 Hf1 C17 3.3(5) .
C15 C12 Hf1 C17 123.9(5) .
C8 C12 Hf1 C19 -180.0(4) .
C11 C12 Hf1 C19 -65.2(6) .
C15 C12 Hf1 C19 55.4(7) .
C2 N2 Hf2 O1 -160.7(13) .
C2 N2 Hf2 C34 -28.5(13) .
C2 N2 Hf2 C33 -25.8(14) .
C2 N2 Hf2 C24 112.1(13) .
C2 N2 Hf2 C35 -60.5(13) .
C2 N2 Hf2 C28 118.3(13) .
C2 N2 Hf2 C26 63.9(13) .
C2 N2 Hf2 C25 70.7(13) .
C2 N2 Hf2 C32 -64.2(14) .
C2 N2 Hf2 C27 91.0(13) .
C2 N2 Hf2 C36 -81.3(13) .
C33 C34 Hf2 N2 175.6(3) .
C35 C34 Hf2 N2 -71.8(3) .
C38 C34 Hf2 N2 53.2(4) .
C33 C34 Hf2 O1 -78.3(4) .
C35 C34 Hf2 O1 34.3(4) .
C38 C34 Hf2 O1 159.3(4) .
C35 C34 Hf2 C33 112.6(5) .
C38 C34 Hf2 C33 -122.4(6) .
C33 C34 Hf2 C24 36.8(4) .
C35 C34 Hf2 C24 149.4(3) .
C38 C34 Hf2 C24 -85.6(5) .
C33 C34 Hf2 C35 -112.6(5) .
C38 C34 Hf2 C35 125.0(6) .
C33 C34 Hf2 C28 80.9(4) .
C35 C34 Hf2 C28 -166.5(3) .
C38 C34 Hf2 C28 -41.5(6) .
C33 C34 Hf2 C26 80.2(3) .
C35 C34 Hf2 C26 -167.2(3) .
C38 C34 Hf2 C26 -42.2(4) .
C33 C34 Hf2 C25 47.9(3) .
C35 C34 Hf2 C25 160.5(3) .
C38 C34 Hf2 C25 -74.5(4) .
C33 C34 Hf2 C32 -36.5(3) .
C35 C34 Hf2 C32 76.1(3) .
C38 C34 Hf2 C32 -158.9(5) .
C33 C34 Hf2 C27 101.6(3) .
C35 C34 Hf2 C27 -145.8(3) .
C38 C34 Hf2 C27 -20.9(5) .
C33 C34 Hf2 C36 -76.6(3) .
C35 C34 Hf2 C36 36.0(3) .
C38 C34 Hf2 C36 161.0(5) .
C34 C33 Hf2 N2 -5.1(4) .
C32 C33 Hf2 N2 -121.1(3) .
C34 C33 Hf2 O1 123.7(3) .
C32 C33 Hf2 O1 7.6(4) .
C32 C33 Hf2 C34 -116.0(5) .
C34 C33 Hf2 C24 -152.0(3) .
C32 C33 Hf2 C24 92.0(3) .
C34 C33 Hf2 C35 38.5(3) .
C32 C33 Hf2 C35 -77.5(3) .
C34 C33 Hf2 C28 -134.4(3) .
C32 C33 Hf2 C28 109.6(3) .
C34 C33 Hf2 C26 -99.7(3) .
C32 C33 Hf2 C26 144.3(3) .
C34 C33 Hf2 C25 -131.0(3) .
C32 C33 Hf2 C25 112.9(3) .
C34 C33 Hf2 C32 116.0(5) .
C34 C33 Hf2 C27 -97.2(3) .
C32 C33 Hf2 C27 146.8(3) .
C34 C33 Hf2 C36 78.7(3) .
C32 C33 Hf2 C36 -37.3(3) .
C25 C24 Hf2 N2 -103.6(3) .
C28 C24 Hf2 N2 11.4(4) .
C25 C24 Hf2 O1 157.1(3) .
C28 C24 Hf2 O1 -87.9(3) .
C25 C24 Hf2 C34 20.7(4) .
C28 C24 Hf2 C34 135.7(3) .
C25 C24 Hf2 C33 40.2(3) .
C28 C24 Hf2 C33 155.2(3) .
C25 C24 Hf2 C35 59.8(6) .
C28 C24 Hf2 C35 174.8(4) .
C25 C24 Hf2 C28 -115.0(5) .
C25 C24 Hf2 C26 -37.1(3) .
C28 C24 Hf2 C26 77.9(3) .
C28 C24 Hf2 C25 115.0(5) .
C25 C24 Hf2 C32 73.6(3) .
C28 C24 Hf2 C32 -171.4(3) .
C25 C24 Hf2 C27 -77.8(3) .
C28 C24 Hf2 C27 37.2(3) .
C25 C24 Hf2 C36 93.1(4) .
C28 C24 Hf2 C36 -151.9(3) .
C36 C35 Hf2 N2 -139.7(3) .
C34 C35 Hf2 N2 104.1(3) .
C36 C35 Hf2 O1 -38.1(3) .
C34 C35 Hf2 O1 -154.4(3) .
C36 C35 Hf2 C34 116.3(5) .
C36 C35 Hf2 C33 77.7(3) .
C34 C35 Hf2 C33 -38.5(3) .
C36 C35 Hf2 C24 53.7(6) .
C34 C35 Hf2 C24 -62.5(6) .
C36 C35 Hf2 C26 131.8(3) .
C34 C35 Hf2 C26 15.6(4) .
C36 C35 Hf2 C25 91.0(4) .
C34 C35 Hf2 C25 -25.3(4) .
C36 C35 Hf2 C32 36.9(3) .
C34 C35 Hf2 C32 -79.3(3) .
C36 C35 Hf2 C27 170.6(3) .
C34 C35 Hf2 C27 54.4(4) .
C34 C35 Hf2 C36 -116.3(5) .
C27 C28 Hf2 N2 -56.9(3) .
C24 C28 Hf2 N2 -170.9(3) .
C31 C28 Hf2 N2 66.3(4) .
C27 C28 Hf2 O1 -160.0(3) .
C24 C28 Hf2 O1 86.0(3) .
C31 C28 Hf2 O1 -36.7(4) .
C27 C28 Hf2 C34 35.6(5) .
C24 C28 Hf2 C34 -78.4(4) .
C31 C28 Hf2 C34 158.9(4) .
C27 C28 Hf2 C33 81.1(4) .
C24 C28 Hf2 C33 -32.9(4) .
C31 C28 Hf2 C33 -155.6(4) .
C27 C28 Hf2 C24 114.0(5) .
C31 C28 Hf2 C24 -122.7(6) .
C27 C28 Hf2 C26 36.6(3) .
C24 C28 Hf2 C26 -77.4(3) .
C31 C28 Hf2 C26 159.8(5) .
C27 C28 Hf2 C25 77.0(3) .
C24 C28 Hf2 C25 -37.0(3) .
C31 C28 Hf2 C25 -159.7(5) .
C27 C28 Hf2 C32 125.7(3) .
C24 C28 Hf2 C32 11.7(4) .
C31 C28 Hf2 C32 -111.1(4) .
C24 C28 Hf2 C27 -114.0(5) .
C31 C28 Hf2 C27 123.3(6) .
C27 C28 Hf2 C36 170.8(4) .
C24 C28 Hf2 C36 56.8(5) .
C31 C28 Hf2 C36 -65.9(6) .
C25 C26 Hf2 N2 169.9(3) .
C27 C26 Hf2 N2 55.6(3) .
C25 C26 Hf2 O1 56.0(4) .
C27 C26 Hf2 O1 -58.3(4) .
C25 C26 Hf2 C34 -102.3(3) .
C27 C26 Hf2 C34 143.4(3) .
C25 C26 Hf2 C33 -69.8(3) .
C27 C26 Hf2 C33 175.9(3) .
C25 C26 Hf2 C24 37.1(3) .
C27 C26 Hf2 C24 -77.2(3) .
C25 C26 Hf2 C35 -110.8(3) .
C27 C26 Hf2 C35 134.9(3) .
C25 C26 Hf2 C28 78.2(3) .
C27 C26 Hf2 C28 -36.1(3) .
C27 C26 Hf2 C25 -114.3(4) .
C25 C26 Hf2 C32 -49.7(3) .
C27 C26 Hf2 C32 -164.0(3) .
C25 C26 Hf2 C27 114.3(4) .
C25 C26 Hf2 C36 -71.9(4) .
C27 C26 Hf2 C36 173.8(3) .
C24 C25 Hf2 N2 102.2(3) .
C26 C25 Hf2 N2 -12.7(4) .
C29 C25 Hf2 N2 -134.9(5) .
C24 C25 Hf2 O1 -24.0(3) .
C26 C25 Hf2 O1 -138.9(3) .
C29 C25 Hf2 O1 98.9(5) .
C24 C25 Hf2 C34 -164.1(3) .
C26 C25 Hf2 C34 81.0(3) .
C29 C25 Hf2 C34 -41.2(5) .
C24 C25 Hf2 C33 -139.5(3) .
C26 C25 Hf2 C33 105.6(3) .
C29 C25 Hf2 C33 -16.6(5) .
C26 C25 Hf2 C24 -115.0(4) .
C29 C25 Hf2 C24 122.9(6) .
C24 C25 Hf2 C35 -150.4(3) .
C26 C25 Hf2 C35 94.6(3) .
C29 C25 Hf2 C35 -27.6(6) .
C24 C25 Hf2 C28 37.4(3) .
C26 C25 Hf2 C28 -77.6(3) .
C29 C25 Hf2 C28 160.2(6) .
C24 C25 Hf2 C26 115.0(4) .
C29 C25 Hf2 C26 -122.2(6) .
C24 C25 Hf2 C32 -109.6(3) .
C26 C25 Hf2 C32 135.5(3) .
C29 C25 Hf2 C32 13.3(5) .
C24 C25 Hf2 C27 77.5(3) .
C26 C25 Hf2 C27 -37.5(3) .
C29 C25 Hf2 C27 -159.7(6) .
C24 C25 Hf2 C36 -110.9(3) .
C26 C25 Hf2 C36 134.1(3) .
C29 C25 Hf2 C36 12.0(6) .
C33 C32 Hf2 N2 82.3(4) .
C36 C32 Hf2 N2 -32.1(4) .
C37 C32 Hf2 N2 -154.6(4) .
C33 C32 Hf2 O1 -173.3(3) .
C36 C32 Hf2 O1 72.4(3) .
C37 C32 Hf2 O1 -50.1(5) .
C33 C32 Hf2 C34 36.8(3) .
C36 C32 Hf2 C34 -77.5(3) .
C37 C32 Hf2 C34 160.0(5) .
C36 C32 Hf2 C33 -114.3(5) .
C37 C32 Hf2 C33 123.2(6) .
C33 C32 Hf2 C24 -94.8(3) .
C36 C32 Hf2 C24 150.9(3) .
C37 C32 Hf2 C24 28.4(5) .
C33 C32 Hf2 C35 77.8(3) .
C36 C32 Hf2 C35 -36.6(3) .
C37 C32 Hf2 C35 -159.1(5) .
C33 C32 Hf2 C28 -101.2(4) .
C36 C32 Hf2 C28 144.4(3) .
C37 C32 Hf2 C28 21.9(6) .
C33 C32 Hf2 C26 -39.3(4) .
C36 C32 Hf2 C26 -153.7(3) .
C37 C32 Hf2 C26 83.8(5) .
C33 C32 Hf2 C25 -63.6(3) .
C36 C32 Hf2 C25 -178.0(3) .
C37 C32 Hf2 C25 59.6(5) .
C33 C32 Hf2 C27 -53.9(4) .
C36 C32 Hf2 C27 -168.2(3) .
C37 C32 Hf2 C27 69.3(6) .
C33 C32 Hf2 C36 114.3(5) .
C37 C32 Hf2 C36 -122.5(6) .
C28 C27 Hf2 N2 121.1(3) .
C26 C27 Hf2 N2 -122.6(3) .
C30 C27 Hf2 N2 -2.8(5) .
C28 C27 Hf2 O1 21.1(4) .
C26 C27 Hf2 O1 137.4(3) .
C30 C27 Hf2 O1 -102.8(5) .
C28 C27 Hf2 C34 -158.8(3) .
C26 C27 Hf2 C34 -42.5(4) .
C30 C27 Hf2 C34 77.3(5) .
C28 C27 Hf2 C33 -121.0(3) .
C26 C27 Hf2 C33 -4.7(4) .
C30 C27 Hf2 C33 115.2(5) .
C28 C27 Hf2 C24 -38.1(3) .
C26 C27 Hf2 C24 78.2(3) .
C30 C27 Hf2 C24 -161.9(6) .
C28 C27 Hf2 C35 171.0(3) .
C26 C27 Hf2 C35 -72.7(4) .
C30 C27 Hf2 C35 47.2(6) .
C26 C27 Hf2 C28 116.3(5) .
C30 C27 Hf2 C28 -123.8(6) .
C28 C27 Hf2 C26 -116.3(5) .
C30 C27 Hf2 C26 119.9(6) .
C28 C27 Hf2 C25 -78.8(3) .
C26 C27 Hf2 C25 37.5(3) .
C30 C27 Hf2 C25 157.4(6) .
C28 C27 Hf2 C32 -90.9(4) .
C26 C27 Hf2 C32 25.4(5) .
C30 C27 Hf2 C32 145.3(4) .
C35 C36 Hf2 N2 40.5(3) .
C32 C36 Hf2 N2 156.1(3) .
C39 C36 Hf2 N2 -82.5(5) .
C35 C36 Hf2 O1 141.8(3) .
C32 C36 Hf2 O1 -102.7(3) .
C39 C36 Hf2 O1 18.8(5) .
C35 C36 Hf2 C34 -36.9(3) .
C32 C36 Hf2 C34 78.6(3) .
C39 C36 Hf2 C34 -159.9(6) .
C35 C36 Hf2 C33 -78.0(3) .
C32 C36 Hf2 C33 37.6(3) .
C39 C36 Hf2 C33 159.0(6) .
C35 C36 Hf2 C24 -153.1(3) .
C32 C36 Hf2 C24 -37.5(4) .
C39 C36 Hf2 C24 83.9(5) .
C32 C36 Hf2 C35 115.6(5) .
C39 C36 Hf2 C35 -123.0(6) .
C35 C36 Hf2 C28 171.3(4) .
C32 C36 Hf2 C28 -73.1(5) .
C39 C36 Hf2 C28 48.3(7) .
C35 C36 Hf2 C26 -75.4(4) .
C32 C36 Hf2 C26 40.2(4) .
C39 C36 Hf2 C26 161.6(4) .
C35 C36 Hf2 C25 -113.1(3) .
C32 C36 Hf2 C25 2.4(4) .
C39 C36 Hf2 C25 123.9(5) .
C35 C36 Hf2 C32 -115.6(5) .
C39 C36 Hf2 C32 121.4(6) .
